data_7043375
loop_
_publ_author_name
'He, Piao'
'Wu, Le'
'Wu, Jin-Ting'
'Yin, Xin'
'Gozin, Michael'
'Zhang, Jian-Guo'

_publ_section_title
;
 Alkali and alkaline earth metal salts of tetrazolone: structurally
 interesting and excellently thermostable
;
_journal_name_full 'Dalton Trans.'
_journal_paper_doi 10.1039/C7DT01179B
_journal_year 2017
_chemical_formula_sum 'C4 H24 N16 O14 Sr2'
_chemical_formula_weight 695.64
_chemical_name_systematic
; 
 ? 
;
_space_group_IT_number 58
_symmetry_cell_setting orthorhombic
_symmetry_space_group_name_Hall '-P 2 2n'
_symmetry_space_group_name_H-M 'P n n m'
_atom_sites_solution_hydrogens geom
_atom_sites_solution_primary direct
_atom_sites_solution_secondary difmap
_audit_creation_method SHELXL-97
_audit_update_record
;
2014-08-11 deposited with the CCDC.
2017-06-16 downloaded from the CCDC.
;
_cell_angle_alpha 90.00
_cell_angle_beta 90.00
_cell_angle_gamma 90.00
_cell_formula_units_Z 2
_cell_length_a 11.2966(9)
_cell_length_b 14.7871(13)
_cell_length_c 6.9961(5)
_cell_measurement_reflns_used 2973
_cell_measurement_temperature 298(2)
_cell_measurement_theta_max 28.348
_cell_measurement_theta_min 2.284
_cell_volume 1168.66(16)
_computing_cell_refinement 'Bruker SMART'
_computing_data_collection 'Bruker SMART'
_computing_data_reduction 'Bruker SAINT'
_computing_molecular_graphics 'Bruker SHELXTL'
_computing_publication_material 'Bruker SHELXTL'
_computing_structure_refinement 'SHELXL-97 (Sheldrick, 1997)'
_computing_structure_solution 'SHELXS-97 (Sheldrick, 1990)'
_diffrn_ambient_temperature 298(2)
_diffrn_measured_fraction_theta_full 0.998
_diffrn_measured_fraction_theta_max 0.998
_diffrn_measurement_device_type 'CCD area detector'
_diffrn_measurement_method 'phi and omega scans'
_diffrn_radiation_monochromator graphite
_diffrn_radiation_source 'fine-focus sealed tube'
_diffrn_radiation_type MoK\a
_diffrn_radiation_wavelength 0.71073
_diffrn_reflns_av_R_equivalents 0.0717
_diffrn_reflns_av_sigmaI/netI 0.0504
_diffrn_reflns_limit_h_max 13
_diffrn_reflns_limit_h_min -13
_diffrn_reflns_limit_k_max 17
_diffrn_reflns_limit_k_min -12
_diffrn_reflns_limit_l_max 8
_diffrn_reflns_limit_l_min -8
_diffrn_reflns_number 5475
_diffrn_reflns_theta_full 25.01
_diffrn_reflns_theta_max 25.01
_diffrn_reflns_theta_min 2.27
_exptl_absorpt_coefficient_mu 4.660
_exptl_absorpt_correction_T_max 0.5227
_exptl_absorpt_correction_T_min 0.2572
_exptl_absorpt_correction_type multi-scan
_exptl_absorpt_process_details sadabs
_exptl_crystal_colour white
_exptl_crystal_density_diffrn 1.977
_exptl_crystal_density_method 'not measured'
_exptl_crystal_description block
_exptl_crystal_F_000 696
_exptl_crystal_size_max 0.40
_exptl_crystal_size_mid 0.37
_exptl_crystal_size_min 0.16
_refine_diff_density_max 0.799
_refine_diff_density_min -0.754
_refine_diff_density_rms 0.119
_refine_ls_extinction_coef 0.034(2)
_refine_ls_extinction_expression Fc^*^=kFc[1+0.001xFc^2^\l^3^/sin(2\q)]^-1/4^
_refine_ls_extinction_method SHELXL
_refine_ls_goodness_of_fit_ref 1.014
_refine_ls_hydrogen_treatment mixed
_refine_ls_matrix_type full
_refine_ls_number_parameters 103
_refine_ls_number_reflns 1125
_refine_ls_number_restraints 0
_refine_ls_restrained_S_all 1.014
_refine_ls_R_factor_all 0.0369
_refine_ls_R_factor_gt 0.0310
_refine_ls_shift/su_max 0.000
_refine_ls_shift/su_mean 0.000
_refine_ls_structure_factor_coef Fsqd
_refine_ls_weighting_details 'calc w=1/[\s^2^(Fo^2^)+(0.0444P)^2^+0.0000P] where P=(Fo^2^+2Fc^2^)/3'
_refine_ls_weighting_scheme calc
_refine_ls_wR_factor_gt 0.0722
_refine_ls_wR_factor_ref 0.0747
_reflns_number_gt 979
_reflns_number_total 1125
_reflns_threshold_expression >2sigma(I)
_cod_data_source_file c7dt01179b2.cif
_cod_data_source_block 140719i
_cod_depositor_comments
;
The following automatic conversions were performed:

'_symmetry_cell_setting' value 'Orthorhombic' changed to
'orthorhombic' according to
/home/data/users/saulius/crontab/automatic-downloads/rss-feeds/RSC/lib/dictionaries/cif_core.dic
dictionary named 'cif_core.dic' version 2.4.2 from 2011-04-26.

Automatic conversion script
Id: cif_fix_values 4973 2017-02-22 13:04:09Z antanas 

2018-11-12
Z value and formula fixed to values more according to usual
chemical conventions.                 miguel
;
_cod_original_formula_sum 'C2 H12 N8 O7 Sr'
_cod_original_formula_weight 347.82
_cod_original_formula_units_Z 4
_cod_original_sg_symbol_H-M Pnnm
_cod_database_code 7043375

loop_
_symmetry_equiv_pos_as_xyz
'x, y, z'
'-x, -y, z'
'-x+1/2, y+1/2, -z+1/2'
'x+1/2, -y+1/2, -z+1/2'
'-x, -y, -z'
'x, y, -z'
'x-1/2, -y-1/2, z-1/2'
'-x-1/2, y-1/2, z-1/2'

loop_
_atom_site_label
_atom_site_type_symbol
_atom_site_fract_x
_atom_site_fract_y
_atom_site_fract_z
_atom_site_U_iso_or_equiv
_atom_site_adp_type
_atom_site_occupancy
_atom_site_symmetry_multiplicity
_atom_site_calc_flag
_atom_site_refinement_flags
Sr1 Sr 0.56124(3) 0.64003(2) 0.5000 0.0189(2) Uani 1 2 d S
N1 N 0.8404(3) 0.4882(2) 0.5000 0.0228(7) Uani 1 2 d S
H1 H 0.8854 0.5351 0.5000 0.027 Uiso 1 2 calc SR
N2 N 0.7198(3) 0.4896(2) 0.5000 0.0240(8) Uani 1 2 d S
N3 N 0.6864(3) 0.4049(2) 0.5000 0.0258(8) Uani 1 2 d S
N4 N 0.7809(3) 0.3475(2) 0.5000 0.0274(9) Uani 1 2 d S
N5 N 0.5982(3) 0.9058(2) 0.5000 0.0231(8) Uani 1 2 d S
H5 H 0.5223 0.9102 0.5000 0.028 Uiso 1 2 calc SR
N6 N 0.6594(3) 0.8268(2) 0.5000 0.0257(8) Uani 1 2 d S
N7 N 0.7702(3) 0.8493(2) 0.5000 0.0315(9) Uani 1 2 d S
N8 N 0.7851(3) 0.9419(2) 0.5000 0.0276(8) Uani 1 2 d S
O1 O 0.9879(3) 0.3759(2) 0.5000 0.0305(7) Uani 1 2 d S
O2 O 0.6450(2) 1.06035(19) 0.5000 0.0287(7) Uani 1 2 d S
O3 O 0.5000 0.5000 0.2542(3) 0.0265(7) Uani 1 2 d S
H3 H 0.5581 0.4852 0.1837 0.032 Uiso 1 1 d R
O4 O 0.45652(18) 0.73512(18) 0.2510(3) 0.0445(7) Uani 1 1 d .
H4C H 0.4030 0.7069 0.1898 0.053 Uiso 1 1 d R
H4D H 0.4789 0.7797 0.1835 0.053 Uiso 1 1 d R
O5 O 0.7155(2) 0.66574(15) 0.7606(3) 0.0441(6) Uani 1 1 d .
H5C H 0.7576 0.6300 0.8271 0.053 Uiso 1 1 d R
H5D H 0.7129 0.7165 0.8175 0.053 Uiso 1 1 d R
C1 C 0.8786(3) 0.4013(3) 0.5000 0.0210(9) Uani 1 2 d S
C2 C 0.6743(3) 0.9769(3) 0.5000 0.0197(9) Uani 1 2 d S

loop_
_atom_site_aniso_label
_atom_site_aniso_U_11
_atom_site_aniso_U_22
_atom_site_aniso_U_33
_atom_site_aniso_U_23
_atom_site_aniso_U_13
_atom_site_aniso_U_12
Sr1 0.0160(3) 0.0151(3) 0.0257(3) 0.000 0.000 0.00084(15)
N1 0.0152(17) 0.0127(18) 0.0405(18) 0.000 0.000 -0.0014(14)
N2 0.0179(19) 0.0177(19) 0.0363(18) 0.000 0.000 0.0014(15)
N3 0.0174(17) 0.015(2) 0.045(2) 0.000 0.000 -0.0002(15)
N4 0.020(2) 0.018(2) 0.044(2) 0.000 0.000 -0.0004(15)
N5 0.0122(16) 0.020(2) 0.0369(18) 0.000 0.000 0.0013(15)
N6 0.0203(19) 0.0159(19) 0.041(2) 0.000 0.000 0.0030(16)
N7 0.019(2) 0.018(2) 0.057(2) 0.000 0.000 0.0027(15)
N8 0.0165(18) 0.020(2) 0.047(2) 0.000 0.000 0.0011(15)
O1 0.0161(15) 0.0202(16) 0.0552(19) 0.000 0.000 0.0039(13)
O2 0.0200(15) 0.0161(17) 0.0501(17) 0.000 0.000 -0.0022(12)
O3 0.0211(15) 0.0290(17) 0.0293(14) 0.000 0.000 0.0026(13)
O4 0.0346(12) 0.0433(16) 0.0554(14) 0.0243(12) -0.0171(11) -0.0151(11)
O5 0.0526(15) 0.0260(13) 0.0536(14) 0.0002(11) -0.0269(12) 0.0053(11)
C1 0.019(2) 0.016(2) 0.027(2) 0.000 0.000 0.0007(18)
C2 0.018(2) 0.015(2) 0.0265(18) 0.000 0.000 -0.0022(17)

loop_
_atom_type_symbol
_atom_type_description
_atom_type_scat_dispersion_real
_atom_type_scat_dispersion_imag
_atom_type_scat_source
C C 0.0033 0.0016 'International Tables Vol C Tables 4.2.6.8 and 6.1.1.4'
H H 0.0000 0.0000 'International Tables Vol C Tables 4.2.6.8 and 6.1.1.4'
N N 0.0061 0.0033 'International Tables Vol C Tables 4.2.6.8 and 6.1.1.4'
O O 0.0106 0.0060 'International Tables Vol C Tables 4.2.6.8 and 6.1.1.4'
Sr Sr -1.5307 3.2498 'International Tables Vol C Tables 4.2.6.8 and 6.1.1.4'

loop_
_geom_angle_atom_site_label_1
_geom_angle_atom_site_label_2
_geom_angle_atom_site_label_3
_geom_angle
_geom_angle_site_symmetry_1
_geom_angle_site_symmetry_3
O4 Sr1 O4 86.93(12) . 6_556
O4 Sr1 O5 136.74(8) . .
O4 Sr1 O5 75.21(7) 6_556 .
O4 Sr1 O5 75.21(7) . 6_556
O4 Sr1 O5 136.74(8) 6_556 6_556
O5 Sr1 O5 91.26(12) . 6_556
O4 Sr1 O3 82.64(7) . .
O4 Sr1 O3 136.31(5) 6_556 .
O5 Sr1 O3 136.34(6) . .
O5 Sr1 O3 80.73(6) 6_556 .
O4 Sr1 O3 136.31(5) . 5_666
O4 Sr1 O3 82.64(7) 6_556 5_666
O5 Sr1 O3 80.73(6) . 5_666
O5 Sr1 O3 136.34(6) 6_556 5_666
O3 Sr1 O3 76.44(8) . 5_666
O4 Sr1 N2 136.52(6) . .
O4 Sr1 N2 136.52(6) 6_556 .
O5 Sr1 N2 71.80(7) . .
O5 Sr1 N2 71.80(7) 6_556 .
O3 Sr1 N2 64.89(5) . .
O3 Sr1 N2 64.89(5) 5_666 .
O4 Sr1 N3 70.96(7) . 5_666
O4 Sr1 N3 70.96(7) 6_556 5_666
O5 Sr1 N3 134.36(6) . 5_666
O5 Sr1 N3 134.36(6) 6_556 5_666
O3 Sr1 N3 65.52(5) . 5_666
O3 Sr1 N3 65.52(5) 5_666 5_666
N2 Sr1 N3 115.47(9) . 5_666
O4 Sr1 N6 70.05(7) . .
O4 Sr1 N6 70.05(7) 6_556 .
O5 Sr1 N6 66.86(7) . .
O5 Sr1 N6 66.86(7) 6_556 .
O3 Sr1 N6 141.65(4) . .
O3 Sr1 N6 141.65(4) 5_666 .
N2 Sr1 N6 119.28(9) . .
N3 Sr1 N6 125.25(9) 5_666 .
O4 Sr1 Sr1 112.25(6) . 5_666
O4 Sr1 Sr1 112.25(6) 6_556 5_666
O5 Sr1 Sr1 110.97(5) . 5_666
O5 Sr1 Sr1 110.97(5) 6_556 5_666
O3 Sr1 Sr1 38.22(4) . 5_666
O3 Sr1 Sr1 38.22(4) 5_666 5_666
N2 Sr1 Sr1 57.31(7) . 5_666
N3 Sr1 Sr1 58.16(7) 5_666 5_666
N6 Sr1 Sr1 176.59(7) . 5_666
C1 N1 N2 109.4(3) . .
C1 N1 H1 125.3 . .
N2 N1 H1 125.3 . .
N3 N2 N1 105.9(3) . .
N3 N2 Sr1 124.4(2) . .
N1 N2 Sr1 129.7(3) . .
N2 N3 N4 111.7(3) . .
N2 N3 Sr1 120.1(2) . 5_666
N4 N3 Sr1 128.1(2) . 5_666
C1 N4 N3 105.7(3) . .
N6 N5 C2 110.1(3) . .
N6 N5 H5 124.9 . .
C2 N5 H5 124.9 . .
N7 N6 N5 105.7(3) . .
N7 N6 Sr1 126.8(3) . .
N5 N6 Sr1 127.5(2) . .
N6 N7 N8 111.9(3) . .
C2 N8 N7 105.5(3) . .
Sr1 O3 Sr1 103.56(8) . 5_666
Sr1 O3 H3 111.1 . .
Sr1 O3 H3 111.0 5_666 .
Sr1 O4 H4C 114.0 . .
Sr1 O4 H4D 132.4 . .
H4C O4 H4D 108.2 . .
Sr1 O5 H5C 132.9 . .
Sr1 O5 H5D 116.3 . .
H5C O5 H5D 108.2 . .
O1 C1 N1 125.4(4) . .
O1 C1 N4 127.3(4) . .
N1 C1 N4 107.2(3) . .
O2 C2 N8 127.5(4) . .
O2 C2 N5 125.8(4) . .
N8 C2 N5 106.7(3) . .

loop_
_geom_bond_atom_site_label_1
_geom_bond_atom_site_label_2
_geom_bond_distance
_geom_bond_site_symmetry_2
Sr1 O4 2.532(2) .
Sr1 O4 2.532(2) 6_556
Sr1 O5 2.551(2) .
Sr1 O5 2.551(2) 6_556
Sr1 O3 2.7789(15) .
Sr1 O3 2.7789(15) 5_666
Sr1 N2 2.856(3) .
Sr1 N3 2.875(3) 5_666
Sr1 N6 2.977(4) .
Sr1 Sr1 4.3663(8) 5_666
N1 C1 1.355(5) .
N1 N2 1.363(4) .
N1 H1 0.8600 .
N2 N3 1.308(5) .
N3 N4 1.364(5) .
N3 Sr1 2.875(3) 5_666
N4 C1 1.360(5) .
N5 N6 1.357(5) .
N5 C2 1.358(5) .
N5 H5 0.8600 .
N6 N7 1.295(5) .
N7 N8 1.379(5) .
N8 C2 1.355(5) .
O1 C1 1.290(5) .
O2 C2 1.277(5) .
O3 Sr1 2.7789(15) 5_666
O3 H3 0.8500 .
O4 H4C 0.8500 .
O4 H4D 0.8499 .
O5 H5C 0.8500 .
O5 H5D 0.8500 .

loop_
_geom_torsion_atom_site_label_1
_geom_torsion_atom_site_label_2
_geom_torsion_atom_site_label_3
_geom_torsion_atom_site_label_4
_geom_torsion
_geom_torsion_site_symmetry_1
_geom_torsion_site_symmetry_4
C1 N1 N2 N3 0.0 . .
C1 N1 N2 Sr1 180.0 . .
O4 Sr1 N2 N3 -88.70(10) . .
O4 Sr1 N2 N3 88.70(10) 6_556 .
O5 Sr1 N2 N3 131.19(6) . .
O5 Sr1 N2 N3 -131.19(6) 6_556 .
O3 Sr1 N2 N3 -43.10(5) . .
O3 Sr1 N2 N3 43.10(5) 5_666 .
N3 Sr1 N2 N3 0.0 5_666 .
N6 Sr1 N2 N3 180.0 . .
Sr1 Sr1 N2 N3 0.0 5_666 .
O4 Sr1 N2 N1 91.30(10) . .
O4 Sr1 N2 N1 -91.30(10) 6_556 .
O5 Sr1 N2 N1 -48.81(6) . .
O5 Sr1 N2 N1 48.81(6) 6_556 .
O3 Sr1 N2 N1 136.90(5) . .
O3 Sr1 N2 N1 -136.90(5) 5_666 .
N3 Sr1 N2 N1 180.0 5_666 .
N6 Sr1 N2 N1 0.0 . .
Sr1 Sr1 N2 N1 180.0 5_666 .
N1 N2 N3 N4 0.0 . .
Sr1 N2 N3 N4 180.0 . .
N1 N2 N3 Sr1 180.0 . 5_666
Sr1 N2 N3 Sr1 0.0 . 5_666
N2 N3 N4 C1 0.0 . .
Sr1 N3 N4 C1 180.0 5_666 .
C2 N5 N6 N7 0.0 . .
C2 N5 N6 Sr1 180.0 . .
O4 Sr1 N6 N7 -132.96(6) . .
O4 Sr1 N6 N7 132.96(6) 6_556 .
O5 Sr1 N6 N7 51.02(7) . .
O5 Sr1 N6 N7 -51.02(7) 6_556 .
O3 Sr1 N6 N7 -85.68(8) . .
O3 Sr1 N6 N7 85.68(8) 5_666 .
N2 Sr1 N6 N7 0.0 . .
N3 Sr1 N6 N7 180.0 5_666 .
Sr1 Sr1 N6 N7 0.0 5_666 .
O4 Sr1 N6 N5 47.04(6) . .
O4 Sr1 N6 N5 -47.04(6) 6_556 .
O5 Sr1 N6 N5 -128.98(7) . .
O5 Sr1 N6 N5 128.98(7) 6_556 .
O3 Sr1 N6 N5 94.32(8) . .
O3 Sr1 N6 N5 -94.32(8) 5_666 .
N2 Sr1 N6 N5 180.0 . .
N3 Sr1 N6 N5 0.0 5_666 .
Sr1 Sr1 N6 N5 180.0 5_666 .
N5 N6 N7 N8 0.0 . .
Sr1 N6 N7 N8 180.0 . .
N6 N7 N8 C2 0.0 . .
O4 Sr1 O3 Sr1 -141.37(5) . 5_666
O4 Sr1 O3 Sr1 -63.69(9) 6_556 5_666
O5 Sr1 O3 Sr1 60.48(9) . 5_666
O5 Sr1 O3 Sr1 142.50(6) 6_556 5_666
O3 Sr1 O3 Sr1 0.0 5_666 5_666
N2 Sr1 O3 Sr1 68.35(5) . 5_666
N3 Sr1 O3 Sr1 -68.98(5) 5_666 5_666
N6 Sr1 O3 Sr1 174.50(11) . 5_666
N2 N1 C1 O1 180.0 . .
N2 N1 C1 N4 0.0 . .
N3 N4 C1 O1 180.0 . .
N3 N4 C1 N1 0.0 . .
N7 N8 C2 O2 180.0 . .
N7 N8 C2 N5 0.0 . .
N6 N5 C2 O2 180.0 . .
N6 N5 C2 N8 0.0 . .
